data_4510649
loop_
_publ_author_name
'Centore, Roberto'
'Caus\`a, Mauro'
'Fusco, Sandra'
'Carella, Antonio'

_publ_section_title
;
 Short \p-Stacking in N-Rich Ionic Aromatic Compounds
;
_journal_issue 7
_journal_name_full 'Crystal Growth &amp; Design'
_journal_page_first 3255
_journal_paper_doi 10.1021/cg400750d
_journal_volume 13
_journal_year 2013
_chemical_formula_moiety '(C6 H12 N10 2+), (Cl -)2'
_chemical_formula_sum 'C6 H12 Cl2 N10'
_chemical_formula_weight 295.16
_chemical_name_systematic
;
(E)-1,2-bis(3,4-diamino-1,2,4-triazolium-5-yl)-
ethene dichloride
;
_space_group_IT_number 2
_symmetry_cell_setting triclinic
_symmetry_space_group_name_Hall '-P 1'
_symmetry_space_group_name_H-M 'P -1'
_atom_sites_solution_hydrogens geom
_atom_sites_solution_primary direct
_atom_sites_solution_secondary difmap
_audit_creation_method SHELXL-97
_cell_angle_alpha 71.746(18)
_cell_angle_beta 82.23(3)
_cell_angle_gamma 84.99(2)
_cell_formula_units_Z 1
_cell_length_a 6.1800(10)
_cell_length_b 7.0770(14)
_cell_length_c 7.501(3)
_cell_measurement_reflns_used 45
_cell_measurement_temperature 173(2)
_cell_measurement_theta_max 24.024
_cell_measurement_theta_min 3.208
_cell_volume 308.34(15)
_computing_cell_refinement
;
Dirax/lsq (Duisenberg et al., 2000)
;
_computing_data_collection 'Collect (Nonius BV, 1997-2000)'
_computing_data_reduction
;
EvalCCD (Duisenberg & Schreurs 1990-2000)
;
_computing_molecular_graphics
;
Ortep-3 for Windows (Farrugia, 1997) and 
Mercury (Macrae <i>et al.</i>, 2006)
;
_computing_publication_material 'WinGX (Farrugia, 2012)'
_computing_structure_refinement 'SHELXL-97 (Sheldrick, 1997)'
_computing_structure_solution 'SIR97 (Altomare at al, 1999)'
_diffrn_ambient_temperature 173(2)
_diffrn_detector 'CCD plate'
_diffrn_detector_area_resol_mean 9
_diffrn_detector_type
;
Bruker-Nonius 95mm CCD camera on \k-goniostat
;
_diffrn_measured_fraction_theta_full 0.994
_diffrn_measured_fraction_theta_max 0.994
_diffrn_measurement_device 'four-circle diffractometer'
_diffrn_measurement_device_type 'Bruker-Nonius KappaCCD'
_diffrn_measurement_method
;
CCD rotation images, thick slices
;
_diffrn_radiation_monochromator graphite
_diffrn_radiation_probe x-ray
_diffrn_radiation_source 'normal-focus sealed tube'
_diffrn_radiation_type MoK\a
_diffrn_radiation_wavelength 0.71073
_diffrn_reflns_av_R_equivalents 0.0243
_diffrn_reflns_av_sigmaI/netI 0.0240
_diffrn_reflns_limit_h_max 8
_diffrn_reflns_limit_h_min -7
_diffrn_reflns_limit_k_max 9
_diffrn_reflns_limit_k_min -9
_diffrn_reflns_limit_l_max 9
_diffrn_reflns_limit_l_min -9
_diffrn_reflns_number 4185
_diffrn_reflns_theta_full 27.50
_diffrn_reflns_theta_max 27.50
_diffrn_reflns_theta_min 3.03
_exptl_absorpt_coefficient_mu 0.528
_exptl_absorpt_correction_T_max 0.9491
_exptl_absorpt_correction_T_min 0.7782
_exptl_absorpt_correction_type multi-scan
_exptl_absorpt_process_details
;
 SADABS (Bruker, 2000)
;
_exptl_crystal_colour 'pale brown'
_exptl_crystal_density_diffrn 1.590
_exptl_crystal_density_method 'not measured'
_exptl_crystal_description prism
_exptl_crystal_F_000 152
_exptl_crystal_size_max 0.5
_exptl_crystal_size_mid 0.12
_exptl_crystal_size_min 0.1
_refine_diff_density_max 0.284
_refine_diff_density_min -0.263
_refine_diff_density_rms 0.051
_refine_ls_extinction_method none
_refine_ls_goodness_of_fit_ref 1.088
_refine_ls_hydrogen_treatment mixed
_refine_ls_matrix_type full
_refine_ls_number_parameters 100
_refine_ls_number_reflns 1401
_refine_ls_number_restraints 0
_refine_ls_restrained_S_all 1.088
_refine_ls_R_factor_all 0.0305
_refine_ls_R_factor_gt 0.0259
_refine_ls_shift/su_max 0.000
_refine_ls_shift/su_mean 0.000
_refine_ls_structure_factor_coef Fsqd
_refine_ls_weighting_details 'calc w=1/[\s^2^(Fo^2^)+(0.0345P)^2^+0.1123P] where P=(Fo^2^+2Fc^2^)/3'
_refine_ls_weighting_scheme calc
_refine_ls_wR_factor_gt 0.0682
_refine_ls_wR_factor_ref 0.0711
_reflns_number_gt 1261
_reflns_number_total 1401
_reflns_threshold_expression I>2sigma(I)
_cod_data_source_file cg400750d_si_004.cif
_cod_data_source_block (II)LT
_cod_original_cell_volume 308.34(13)
_cod_database_code 4510649

loop_
_symmetry_equiv_pos_as_xyz
'x, y, z'
'-x, -y, -z'

loop_
_atom_site_label
_atom_site_type_symbol
_atom_site_fract_x
_atom_site_fract_y
_atom_site_fract_z
_atom_site_U_iso_or_equiv
_atom_site_adp_type
_atom_site_occupancy
_atom_site_symmetry_multiplicity
_atom_site_calc_flag
C1 C 0.5528(2) -0.29425(19) 0.21424(19) 0.0178(3) Uani 1 1 d
C2 C 0.2566(2) -0.1383(2) 0.09235(19) 0.0184(3) Uani 1 1 d
C3 C 0.0509(2) -0.0230(2) 0.0774(2) 0.0204(3) Uani 1 1 d
N1 N 0.36619(19) -0.20409(18) -0.03923(17) 0.0212(3) Uani 1 1 d
N2 N 0.54920(19) -0.30320(18) 0.04023(17) 0.0202(3) Uani 1 1 d
H2 H 0.652(3) -0.346(3) -0.030(2) 0.024 Uiso 1 1 d
N3 N 0.36688(18) -0.19013(17) 0.25118(16) 0.0175(2) Uani 1 1 d
H3 H -0.003(3) 0.021(3) 0.177(2) 0.021 Uiso 1 1 d
N4 N 0.3238(2) -0.1409(2) 0.41936(17) 0.0234(3) Uani 1 1 d
H4A H 0.201(3) -0.200(3) 0.484(3) 0.028 Uiso 1 1 d
H4B H 0.309(3) -0.015(3) 0.392(3) 0.028 Uiso 1 1 d
N5 N 0.7028(2) -0.3663(2) 0.32874(18) 0.0244(3) Uani 1 1 d
H5A H 0.816(3) -0.435(3) 0.296(3) 0.029 Uiso 1 1 d
H5B H 0.691(3) -0.345(3) 0.433(3) 0.029 Uiso 1 1 d
Cl1 Cl 0.87253(5) -0.35047(5) -0.29433(5) 0.02299(12) Uani 1 1 d

loop_
_atom_site_aniso_label
_atom_site_aniso_U_11
_atom_site_aniso_U_22
_atom_site_aniso_U_33
_atom_site_aniso_U_23
_atom_site_aniso_U_13
_atom_site_aniso_U_12
C1 0.0165(6) 0.0133(6) 0.0221(6) -0.0049(5) 0.0018(5) -0.0012(5)
C2 0.0175(6) 0.0161(6) 0.0212(6) -0.0055(5) -0.0007(5) -0.0025(5)
C3 0.0175(6) 0.0177(6) 0.0259(7) -0.0077(5) 0.0001(5) -0.0005(5)
N1 0.0183(6) 0.0220(6) 0.0243(6) -0.0089(5) -0.0025(4) 0.0011(5)
N2 0.0171(6) 0.0214(6) 0.0230(6) -0.0098(5) 0.0004(4) 0.0021(5)
N3 0.0171(5) 0.0159(5) 0.0191(5) -0.0061(4) 0.0007(4) 0.0006(4)
N4 0.0289(7) 0.0213(6) 0.0192(6) -0.0081(5) 0.0021(5) 0.0035(5)
N5 0.0219(6) 0.0269(6) 0.0236(6) -0.0085(5) -0.0028(5) 0.0067(5)
Cl1 0.02098(18) 0.02568(19) 0.02226(18) -0.00966(13) 0.00037(12) 0.00354(13)

loop_
_atom_type_symbol
_atom_type_description
_atom_type_scat_dispersion_real
_atom_type_scat_dispersion_imag
_atom_type_scat_source
C C 0.0033 0.0016 'International Tables Vol C Tables 4.2.6.8 and 6.1.1.4'
H H 0.0000 0.0000 'International Tables Vol C Tables 4.2.6.8 and 6.1.1.4'
N N 0.0061 0.0033 'International Tables Vol C Tables 4.2.6.8 and 6.1.1.4'
Cl Cl 0.1484 0.1585 'International Tables Vol C Tables 4.2.6.8 and 6.1.1.4'

loop_
_geom_angle_atom_site_label_1
_geom_angle_atom_site_label_2
_geom_angle_atom_site_label_3
_geom_angle
_geom_angle_site_symmetry_1
_geom_angle_publ_flag
N5 C1 N2 128.68(13) . no
N5 C1 N3 125.77(13) . no
N2 C1 N3 105.54(12) . no
N1 C2 N3 110.57(12) . no
N1 C2 C3 125.89(13) . no
N3 C2 C3 123.52(12) . no
C3 C3 C2 121.80(17) 2 no
C3 C3 H3 121.2(11) 2 no
C2 C3 H3 116.9(11) . no
C2 N1 N2 104.48(11) . no
C1 N2 N1 112.07(11) . no
C1 N2 H2 128.3(12) . no
N1 N2 H2 118.9(12) . no
C1 N3 C2 107.32(11) . no
C1 N3 N4 121.03(12) . no
C2 N3 N4 131.45(12) . no
N3 N4 H4A 108.1(12) . no
N3 N4 H4B 108.7(13) . no
H4A N4 H4B 111.3(17) . no
C1 N5 H5A 120.0(12) . no
C1 N5 H5B 120.1(13) . no
H5A N5 H5B 119.9(18) . no

loop_
_geom_bond_atom_site_label_1
_geom_bond_atom_site_label_2
_geom_bond_distance
_geom_bond_site_symmetry_2
_geom_bond_publ_flag
C1 N5 1.3098(19) . no
C1 N2 1.3297(19) . no
C1 N3 1.3543(17) . no
C2 N1 1.3043(18) . no
C2 N3 1.3860(18) . no
C2 C3 1.4473(19) . no
C3 C3 1.332(3) 2 no
C3 H3 0.911(18) . no
N1 N2 1.3814(17) . no
N2 H2 0.868(19) . no
N3 N4 1.3971(16) . no
N4 H4A 0.90(2) . no
N4 H4B 0.85(2) . no
N5 H5A 0.87(2) . no
N5 H5B 0.83(2) . no

loop_
_geom_torsion_atom_site_label_1
_geom_torsion_atom_site_label_2
_geom_torsion_atom_site_label_3
_geom_torsion_atom_site_label_4
_geom_torsion
_geom_torsion_site_symmetry_4
_geom_torsion_publ_flag
N1 C2 C3 C3 1.9(3) 2 no
N3 C2 C3 C3 -179.64(16) 2 no
N3 C2 N1 N2 1.02(15) . no
C3 C2 N1 N2 179.63(13) . no
N5 C1 N2 N1 -178.04(14) . no
N3 C1 N2 N1 1.01(15) . no
C2 N1 N2 C1 -1.29(15) . no
N5 C1 N3 C2 178.74(13) . no
N2 C1 N3 C2 -0.34(14) . no
N5 C1 N3 N4 3.3(2) . no
N2 C1 N3 N4 -175.82(12) . no
N1 C2 N3 C1 -0.46(16) . no
C3 C2 N3 C1 -179.11(12) . no
N1 C2 N3 N4 174.37(13) . no
C3 C2 N3 N4 -4.3(2) . no

loop_
_reflns_scale_group_code
_reflns_scale_meas_F
1 1.0
